data_7239114
loop_
_publ_author_name
'Parmar, Narsidas J.'
'Pansuriya, Bhavesh R.'
'Labana, Balvantsingh M.'
'Kant, Rajni'
'Gupta, Vivek K.'

_publ_section_title
;
 A convenient 1,3-dipolar cycloaddition--reduction synthetic sequence from
 2-allyloxy-5-nitro-salicylaldehyde to aminobenzopyran-annulated
 heterocycles
;
_journal_issue 38
_journal_name_full 'RSC Advances'
_journal_page_first 17527
_journal_paper_doi 10.1039/c3ra42220h
_journal_volume 3
_journal_year 2013
_chemical_formula_moiety 'C19 H18 N2 O3'
_chemical_formula_sum 'C19 H18 N2 O3'
_chemical_formula_weight 322.35
_chemical_name_systematic
;
(6aS,7aR,14aR)-2-nitro-6a,7,7a,12,13,14a-hexahydro-6H-chromeno[3',4':4,5]
pyrrolo[2,1-a]isoquinoline
;
_space_group_IT_number 14
_space_group_name_Hall '-P 2ybc'
_space_group_name_H-M_alt 'P 1 21/c 1'
_symmetry_cell_setting monoclinic
_symmetry_space_group_name_Hall '-P 2ybc'
_symmetry_space_group_name_H-M 'P 1 21/c 1'
_atom_sites_solution_hydrogens geom
_atom_sites_solution_primary direct
_atom_sites_solution_secondary difmap
_audit_creation_method SHELXL-97
_cell_angle_alpha 90.00
_cell_angle_beta 103.560(4)
_cell_angle_gamma 90.00
_cell_formula_units_Z 4
_cell_length_a 13.9267(6)
_cell_length_b 8.4827(3)
_cell_length_c 13.6567(5)
_cell_measurement_reflns_used 11979
_cell_measurement_temperature 293(2)
_cell_measurement_theta_max 29.0816
_cell_measurement_theta_min 3.3800
_cell_volume 1568.38(11)
_computing_cell_refinement 'CrysAlisPro (Oxford Diffraction,2010)'
_computing_data_collection 'CrysAlisPro (Oxford Diffraction,2010)'
_computing_data_reduction 'CrysAlisPro (Oxford Diffraction,2010)'
_computing_molecular_graphics 'ORTEP3 (Farrugia, 1997)'
_computing_publication_material PLATON(Spek,2009)
_computing_structure_refinement 'SHELXL-97 (Sheldrick, 2008)'
_computing_structure_solution 'SHELXS-97 (Sheldrick, 2008)'
_diffrn_ambient_temperature 293(2)
_diffrn_detector_area_resol_mean 16.1049
_diffrn_measured_fraction_theta_full 0.998
_diffrn_measured_fraction_theta_max 0.998
_diffrn_measurement_device_type 'Xcalibur, Sapphire3'
_diffrn_measurement_method 'omega scans'
_diffrn_radiation_monochromator graphite
_diffrn_radiation_source 'fine-focus sealed tube'
_diffrn_radiation_type MoK\a
_diffrn_radiation_wavelength 0.71073
_diffrn_reflns_av_R_equivalents 0.0821
_diffrn_reflns_av_sigmaI/netI 0.0409
_diffrn_reflns_limit_h_max 17
_diffrn_reflns_limit_h_min -17
_diffrn_reflns_limit_k_max 10
_diffrn_reflns_limit_k_min -10
_diffrn_reflns_limit_l_max 16
_diffrn_reflns_limit_l_min -16
_diffrn_reflns_number 33380
_diffrn_reflns_theta_full 25.99
_diffrn_reflns_theta_max 25.99
_diffrn_reflns_theta_min 3.39
_diffrn_standards_decay_% 0
_diffrn_standards_interval_count 0
_diffrn_standards_interval_time 0
_diffrn_standards_number 0
_exptl_absorpt_coefficient_mu 0.093
_exptl_absorpt_correction_T_max 1.00000
_exptl_absorpt_correction_T_min 0.73441
_exptl_absorpt_correction_type multi-scan
_exptl_absorpt_process_details
;
CrysAlisPro, Oxford Diffraction Ltd.,
Version 1.171.34.40 (release 27-08-2010 CrysAlis171 .NET)
(compiled Aug 27 2010,11:50:40)
Empirical absorption correction using spherical harmonics,
implemented in SCALE3 ABSPACK scaling algorithm.
;
_exptl_crystal_colour yellow
_exptl_crystal_density_diffrn 1.365
_exptl_crystal_density_method 'not measured'
_exptl_crystal_description block
_exptl_crystal_F_000 680
_exptl_crystal_size_max 0.3
_exptl_crystal_size_mid 0.2
_exptl_crystal_size_min 0.2
_refine_diff_density_max 0.253
_refine_diff_density_min -0.187
_refine_diff_density_rms 0.041
_refine_ls_extinction_method none
_refine_ls_goodness_of_fit_ref 1.060
_refine_ls_hydrogen_treatment refall
_refine_ls_matrix_type full
_refine_ls_number_parameters 289
_refine_ls_number_reflns 3079
_refine_ls_number_restraints 0
_refine_ls_restrained_S_all 1.060
_refine_ls_R_factor_all 0.1039
_refine_ls_R_factor_gt 0.0599
_refine_ls_shift/su_max 0.001
_refine_ls_shift/su_mean 0.000
_refine_ls_structure_factor_coef Fsqd
_refine_ls_weighting_details 'calc w=1/[\s^2^(Fo^2^)+(0.0455P)^2^+0.7018P] where P=(Fo^2^+2Fc^2^)/3'
_refine_ls_weighting_scheme calc
_refine_ls_wR_factor_gt 0.1173
_refine_ls_wR_factor_ref 0.1338
_reflns_number_gt 1980
_reflns_number_total 3079
_reflns_threshold_expression >2sigma(I)
_cod_data_source_file c3ra42220h.txt
_cod_data_source_block bn15
_cod_original_cell_volume 1568.38(10)
_cod_original_sg_symbol_H-M 'P 21/c'
_cod_database_code 7239114

loop_
_symmetry_equiv_pos_as_xyz
'x, y, z'
'-x, y+1/2, -z+1/2'
'-x, -y, -z'
'x, -y-1/2, z-1/2'

loop_
_atom_site_label
_atom_site_type_symbol
_atom_site_fract_x
_atom_site_fract_y
_atom_site_fract_z
_atom_site_U_iso_or_equiv
_atom_site_adp_type
_atom_site_occupancy
_atom_site_symmetry_multiplicity
_atom_site_calc_flag
N1 N 0.09026(16) 1.2342(3) 0.0678(2) 0.0597(7) Uani 1 1 d
O1 O 0.10574(18) 1.2084(3) 0.1586(2) 0.0853(8) Uani 1 1 d
O2 O 0.05816(18) 1.3603(2) 0.0295(2) 0.0942(8) Uani 1 1 d
C1 C 0.14632(17) 0.9683(3) 0.0427(2) 0.0402(6) Uani 1 1 d
C2 C 0.10711(17) 1.1087(3) 0.0006(2) 0.0450(6) Uani 1 1 d
C3 C 0.0827(2) 1.1308(4) -0.1028(2) 0.0564(8) Uani 1 1 d
C4 C 0.0974(2) 1.0107(4) -0.1636(2) 0.0572(8) Uani 1 1 d
C4A C 0.13414(18) 0.8665(3) -0.12244(19) 0.0456(6) Uani 1 1 d
O5 O 0.14477(15) 0.7526(2) -0.18904(13) 0.0635(6) Uani 1 1 d
C6 C 0.1546(3) 0.5942(4) -0.1490(2) 0.0583(8) Uani 1 1 d
C6A C 0.23091(19) 0.5831(3) -0.0521(2) 0.0444(6) Uani 1 1 d
C7 C 0.3365(2) 0.6290(4) -0.0558(2) 0.0494(7) Uani 1 1 d
C7A C 0.36889(17) 0.7508(3) 0.03017(17) 0.0368(6) Uani 1 1 d
C7B C 0.47644(17) 0.7470(3) 0.08225(18) 0.0382(6) Uani 1 1 d
C8 C 0.54561(19) 0.8043(3) 0.0322(2) 0.0475(7) Uani 1 1 d
C9 C 0.6447(2) 0.8051(3) 0.0777(3) 0.0593(8) Uani 1 1 d
C10 C 0.6769(2) 0.7487(4) 0.1743(3) 0.0642(9) Uani 1 1 d
C11 C 0.6095(2) 0.6904(4) 0.2238(2) 0.0588(8) Uani 1 1 d
C11A C 0.50862(19) 0.6893(3) 0.17945(18) 0.0439(6) Uani 1 1 d
C12 C 0.4343(2) 0.6331(4) 0.2353(2) 0.0575(8) Uani 1 1 d
C13 C 0.3362(2) 0.5943(3) 0.1668(2) 0.0492(7) Uani 1 1 d
N14 N 0.30219(14) 0.7280(2) 0.09876(14) 0.0377(5) Uani 1 1 d
C14A C 0.20723(18) 0.6928(3) 0.02884(18) 0.0375(6) Uani 1 1 d
C14B C 0.16067(16) 0.8448(3) -0.01849(17) 0.0364(6) Uani 1 1 d
H1 H 0.1659(17) 0.959(3) 0.1215(18) 0.041(6) Uiso 1 1 d
H3 H 0.055(2) 1.229(4) -0.125(2) 0.066(9) Uiso 1 1 d
H4 H 0.084(2) 1.021(3) -0.238(2) 0.069(9) Uiso 1 1 d
H6 H 0.2304(19) 0.474(3) -0.0262(19) 0.056(8) Uiso 1 1 d
H61 H 0.171(2) 0.531(4) -0.205(2) 0.077(10) Uiso 1 1 d
H62 H 0.087(2) 0.563(3) -0.144(2) 0.064(9) Uiso 1 1 d
H7 H 0.3553(17) 0.855(3) 0.0012(17) 0.043(7) Uiso 1 1 d
H71 H 0.3374(19) 0.672(3) -0.118(2) 0.055(8) Uiso 1 1 d
H72 H 0.385(2) 0.536(3) -0.046(2) 0.070(9) Uiso 1 1 d
H8 H 0.5222(18) 0.844(3) -0.0364(19) 0.050(7) Uiso 1 1 d
H9 H 0.692(2) 0.843(3) 0.039(2) 0.072(9) Uiso 1 1 d
H10 H 0.747(2) 0.750(3) 0.208(2) 0.071(9) Uiso 1 1 d
H11 H 0.627(2) 0.651(4) 0.287(2) 0.078(10) Uiso 1 1 d
H131 H 0.3457(18) 0.496(3) 0.1281(19) 0.053(8) Uiso 1 1 d
H121 H 0.459(2) 0.543(3) 0.279(2) 0.061(8) Uiso 1 1 d
H122 H 0.427(2) 0.713(4) 0.285(2) 0.079(10) Uiso 1 1 d
H132 H 0.284(2) 0.578(3) 0.2067(19) 0.057(8) Uiso 1 1 d
H14 H 0.1633(16) 0.643(2) 0.0667(15) 0.030(6) Uiso 1 1 d

loop_
_atom_site_aniso_label
_atom_site_aniso_U_11
_atom_site_aniso_U_22
_atom_site_aniso_U_33
_atom_site_aniso_U_23
_atom_site_aniso_U_13
_atom_site_aniso_U_12
N1 0.0370(13) 0.0345(14) 0.105(2) -0.0015(14) 0.0109(13) 0.0021(10)
O1 0.0925(18) 0.0637(15) 0.0875(17) -0.0229(14) -0.0036(14) 0.0212(12)
O2 0.0966(18) 0.0384(12) 0.156(2) 0.0176(14) 0.0472(17) 0.0200(12)
C1 0.0292(13) 0.0375(14) 0.0512(16) 0.0037(12) 0.0041(11) -0.0001(10)
C2 0.0290(13) 0.0338(14) 0.0703(18) 0.0047(13) 0.0079(12) -0.0012(10)
C3 0.0374(15) 0.0461(17) 0.082(2) 0.0260(17) 0.0055(14) 0.0015(13)
C4 0.0501(18) 0.065(2) 0.0512(18) 0.0202(16) 0.0008(14) -0.0023(15)
C4A 0.0388(14) 0.0515(16) 0.0437(15) 0.0040(13) 0.0042(11) -0.0024(12)
O5 0.0716(14) 0.0716(14) 0.0436(11) -0.0022(10) 0.0063(9) 0.0024(11)
C6 0.059(2) 0.0570(19) 0.0562(19) -0.0146(16) 0.0073(15) -0.0072(15)
C6A 0.0435(15) 0.0383(15) 0.0514(16) -0.0061(12) 0.0109(12) -0.0035(12)
C7 0.0465(16) 0.0614(19) 0.0416(16) -0.0087(14) 0.0131(12) -0.0044(14)
C7A 0.0408(14) 0.0286(12) 0.0397(13) 0.0050(11) 0.0071(11) 0.0003(11)
C7B 0.0400(14) 0.0259(12) 0.0462(14) -0.0036(11) 0.0054(11) 0.0034(10)
C8 0.0407(15) 0.0394(15) 0.0611(18) 0.0028(14) 0.0091(13) -0.0004(12)
C9 0.0423(17) 0.0443(17) 0.089(2) -0.0053(16) 0.0096(17) -0.0024(13)
C10 0.0416(17) 0.0540(18) 0.086(2) -0.0197(17) -0.0062(17) 0.0062(15)
C11 0.062(2) 0.0526(18) 0.0522(18) -0.0106(15) -0.0054(16) 0.0170(15)
C11A 0.0494(16) 0.0378(14) 0.0406(14) -0.0080(12) 0.0028(12) 0.0130(12)
C12 0.070(2) 0.0604(19) 0.0397(15) 0.0107(15) 0.0071(14) 0.0235(16)
C13 0.0580(18) 0.0442(16) 0.0498(16) 0.0155(13) 0.0213(14) 0.0132(13)
N14 0.0436(12) 0.0334(11) 0.0365(10) 0.0057(9) 0.0103(9) 0.0079(9)
C14A 0.0368(14) 0.0351(13) 0.0433(14) 0.0037(11) 0.0148(11) -0.0009(11)
C14B 0.0290(12) 0.0352(13) 0.0447(14) 0.0052(11) 0.0077(10) -0.0026(10)

loop_
_atom_type_symbol
_atom_type_description
_atom_type_scat_dispersion_real
_atom_type_scat_dispersion_imag
_atom_type_scat_source
C C 0.0033 0.0016 'International Tables Vol C Tables 4.2.6.8 and 6.1.1.4'
H H 0.0000 0.0000 'International Tables Vol C Tables 4.2.6.8 and 6.1.1.4'
N N 0.0061 0.0033 'International Tables Vol C Tables 4.2.6.8 and 6.1.1.4'
O O 0.0106 0.0060 'International Tables Vol C Tables 4.2.6.8 and 6.1.1.4'

loop_
_geom_angle_atom_site_label_1
_geom_angle_atom_site_label_2
_geom_angle_atom_site_label_3
_geom_angle
O2 N1 O1 123.1(3)
O2 N1 C2 117.7(3)
O1 N1 C2 119.2(2)
C2 C1 C14B 120.1(2)
C2 C1 H1 118.5(12)
C14B C1 H1 121.4(12)
C1 C2 C3 121.4(3)
C1 C2 N1 118.3(3)
C3 C2 N1 120.3(2)
C4 C3 C2 119.0(3)
C4 C3 H3 125.6(17)
C2 C3 H3 115.3(17)
C3 C4 C4A 120.3(3)
C3 C4 H4 122.6(17)
C4A C4 H4 117.1(17)
O5 C4A C4 116.2(2)
O5 C4A C14B 122.9(2)
C4 C4A C14B 120.8(3)
C4A O5 C6 115.1(2)
O5 C6 C6A 112.2(2)
O5 C6 H61 102.8(17)
C6A C6 H61 113.7(17)
O5 C6 H62 105.5(16)
C6A C6 H62 114.0(16)
H61 C6 H62 108(2)
C6 C6A C7 116.3(2)
C6 C6A C14A 111.8(2)
C7 C6A C14A 103.8(2)
C6 C6A H6 108.2(15)
C7 C6A H6 109.7(15)
C14A C6A H6 106.6(15)
C6A C7 C7A 104.8(2)
C6A C7 H71 110.4(16)
C7A C7 H71 111.5(16)
C6A C7 H72 113.9(16)
C7A C7 H72 110.1(16)
H71 C7 H72 106(2)
N14 C7A C7B 113.74(19)
N14 C7A C7 106.17(19)
C7B C7A C7 115.2(2)
N14 C7A H7 106.6(14)
C7B C7A H7 107.0(14)
C7 C7A H7 107.7(14)
C11A C7B C8 119.2(2)
C11A C7B C7A 121.6(2)
C8 C7B C7A 119.2(2)
C9 C8 C7B 121.1(3)
C9 C8 H8 120.5(15)
C7B C8 H8 118.4(15)
C8 C9 C10 119.9(3)
C8 C9 H9 118.9(18)
C10 C9 H9 121.1(17)
C11 C10 C9 119.4(3)
C11 C10 H10 119.3(17)
C9 C10 H10 121.3(17)
C10 C11 C11A 121.7(3)
C10 C11 H11 123(2)
C11A C11 H11 116(2)
C7B C11A C11 118.7(3)
C7B C11A C12 119.5(2)
C11 C11A C12 121.8(3)
C11A C12 C13 112.8(2)
C11A C12 H121 111.8(16)
C13 C12 H121 110.1(17)
C11A C12 H122 109.1(18)
C13 C12 H122 110.7(18)
H121 C12 H122 102(2)
N14 C13 C12 109.6(2)
N14 C13 H131 111.6(14)
C12 C13 H131 107.1(14)
N14 C13 H132 106.3(15)
C12 C13 H132 110.7(15)
H131 C13 H132 112(2)
C14A N14 C13 111.13(19)
C14A N14 C7A 102.62(17)
C13 N14 C7A 110.11(19)
N14 C14A C14B 109.49(18)
N14 C14A C6A 106.15(19)
C14B C14A C6A 110.5(2)
N14 C14A H14 108.7(12)
C14B C14A H14 109.3(12)
C6A C14A H14 112.6(12)
C1 C14B C4A 118.3(2)
C1 C14B C14A 119.6(2)
C4A C14B C14A 122.1(2)

loop_
_geom_bond_atom_site_label_1
_geom_bond_atom_site_label_2
_geom_bond_distance
N1 O2 1.227(3)
N1 O1 1.228(3)
N1 C2 1.459(4)
C1 C2 1.379(3)
C1 C14B 1.384(3)
C1 H1 1.05(2)
C2 C3 1.386(4)
C3 C4 1.360(4)
C3 H3 0.93(3)
C4 C4A 1.393(4)
C4 H4 0.99(3)
C4A O5 1.359(3)
C4A C14B 1.393(3)
O5 C6 1.445(4)
C6 C6A 1.493(4)
C6 H61 1.00(3)
C6 H62 1.00(3)
C6A C7 1.534(4)
C6A C14A 1.539(3)
C6A H6 0.99(3)
C7 C7A 1.550(3)
C7 H71 0.92(3)
C7 H72 1.03(3)
C7A N14 1.478(3)
C7A C7B 1.500(3)
C7A H7 0.97(2)
C7B C11A 1.387(3)
C7B C8 1.393(4)
C8 C9 1.375(4)
C8 H8 0.98(2)
C9 C10 1.375(4)
C9 H9 0.99(3)
C10 C11 1.371(5)
C10 H10 0.98(3)
C11 C11A 1.393(4)
C11 H11 0.90(3)
C11A C12 1.501(4)
C12 C13 1.501(4)
C12 H121 0.98(3)
C12 H122 0.98(3)
C13 N14 1.472(3)
C13 H131 1.01(3)
C13 H132 1.01(3)
N14 C14A 1.469(3)
C14A C14B 1.518(3)
C14A H14 0.98(2)

loop_
_geom_torsion_atom_site_label_1
_geom_torsion_atom_site_label_2
_geom_torsion_atom_site_label_3
_geom_torsion_atom_site_label_4
_geom_torsion
C14B C1 C2 C3 -1.0(4)
C14B C1 C2 N1 178.1(2)
O2 N1 C2 C1 177.8(2)
O1 N1 C2 C1 -4.3(4)
O2 N1 C2 C3 -3.1(3)
O1 N1 C2 C3 174.8(3)
C1 C2 C3 C4 0.4(4)
N1 C2 C3 C4 -178.7(2)
C2 C3 C4 C4A 1.6(4)
C3 C4 C4A O5 178.9(2)
C3 C4 C4A C14B -2.9(4)
C4 C4A O5 C6 -162.6(3)
C14B C4A O5 C6 19.2(3)
C4A O5 C6 C6A -49.7(3)
O5 C6 C6A C7 -60.4(3)
O5 C6 C6A C14A 58.6(3)
C6 C6A C7 C7A 128.3(3)
C14A C6A C7 C7A 5.0(3)
C6A C7 C7A N14 19.6(3)
C6A C7 C7A C7B 146.4(2)
N14 C7A C7B C11A 14.9(3)
C7 C7A C7B C11A -108.0(3)
N14 C7A C7B C8 -164.5(2)
C7 C7A C7B C8 72.6(3)
C11A C7B C8 C9 -0.3(4)
C7A C7B C8 C9 179.0(2)
C7B C8 C9 C10 0.0(4)
C8 C9 C10 C11 0.7(4)
C9 C10 C11 C11A -1.2(4)
C8 C7B C11A C11 -0.1(3)
C7A C7B C11A C11 -179.5(2)
C8 C7B C11A C12 177.7(2)
C7A C7B C11A C12 -1.7(4)
C10 C11 C11A C7B 0.9(4)
C10 C11 C11A C12 -176.9(3)
C7B C11A C12 C13 20.1(4)
C11 C11A C12 C13 -162.2(2)
C11A C12 C13 N14 -51.7(3)
C12 C13 N14 C14A 178.7(2)
C12 C13 N14 C7A 65.7(3)
C7B C7A N14 C14A -164.90(19)
C7 C7A N14 C14A -37.2(2)
C7B C7A N14 C13 -46.5(3)
C7 C7A N14 C13 81.2(2)
C13 N14 C14A C14B 163.9(2)
C7A N14 C14A C14B -78.4(2)
C13 N14 C14A C6A -76.8(2)
C7A N14 C14A C6A 40.8(2)
C6 C6A C14A N14 -154.5(2)
C7 C6A C14A N14 -28.4(3)
C6 C6A C14A C14B -35.9(3)
C7 C6A C14A C14B 90.3(2)
C2 C1 C14B C4A -0.3(3)
C2 C1 C14B C14A 177.9(2)
O5 C4A C14B C1 -179.7(2)
C4 C4A C14B C1 2.2(4)
O5 C4A C14B C14A 2.2(4)
C4 C4A C14B C14A -175.9(2)
N14 C14A C14B C1 -54.5(3)
C6A C14A C14B C1 -171.1(2)
N14 C14A C14B C4A 123.6(2)
C6A C14A C14B C4A 7.0(3)
